data_4303090
loop_
_publ_author_name
'Treffly B. Ditri'
'Brian J. Fox'
'Curtis E. Moore'
'Arnold L. Rheingold'
'Joshua S. Figueroa'

_publ_section_title
;
Effective Control of Ligation and Geometric Isomerism: Direct Comparison of
Steric Properties Associated with Bis-mesityl and
Bis-diisopropylphenyl m-Terphenyl Isocyanides
;
_journal_name_full 'Inorganic Chemistry'
_journal_page_first 8362
_journal_page_last 8375
_journal_paper_doi 10.1021/ic9010828
_journal_volume 48
_journal_year 2009
_chemical_formula_sum 'C66 H74 Mo N2 O4'
_chemical_formula_weight 1055.21
_chemical_name_common Mo(CO)4(CNArDipp2)2
_chemical_name_systematic
; 
 ? 
;
_space_group_IT_number 15
_symmetry_cell_setting monoclinic
_symmetry_space_group_name_Hall '-C 2yc'
_symmetry_space_group_name_H-M 'C 1 2/c 1'
_atom_sites_solution_hydrogens geom
_atom_sites_solution_primary direct
_atom_sites_solution_secondary difmap
_audit_creation_method SHELXL-97
_cell_angle_alpha 90.00
_cell_angle_beta 108.3150(10)
_cell_angle_gamma 90.00
_cell_formula_units_Z 8
_cell_length_a 24.0662(17)
_cell_length_b 23.9799(17)
_cell_length_c 21.1907(15)
_cell_measurement_reflns_used 9939
_cell_measurement_temperature 100(2)
_cell_measurement_theta_max 27.50
_cell_measurement_theta_min 2.24
_cell_volume 11609.8(14)
_computing_cell_refinement 'Bruker SMART'
_computing_data_collection 'Bruker SMART'
_computing_data_reduction 'Bruker SAINT'
_computing_molecular_graphics 'Bruker SHELXTL'
_computing_publication_material 'Bruker SHELXTL'
_computing_structure_refinement 'SHELXL-97 (Sheldrick, 1997)'
_computing_structure_solution 'SHELXS-97 (Sheldrick, 1990)'
_diffrn_ambient_temperature 100(2)
_diffrn_measured_fraction_theta_full 0.971
_diffrn_measured_fraction_theta_max 0.971
_diffrn_measurement_device_type 'CCD area detector'
_diffrn_measurement_method 'phi and omega scans'
_diffrn_radiation_monochromator graphite
_diffrn_radiation_source 'fine-focus sealed tube'
_diffrn_radiation_type MoK\a
_diffrn_radiation_wavelength 0.71073
_diffrn_reflns_av_R_equivalents 0.1069
_diffrn_reflns_av_sigmaI/netI 0.0747
_diffrn_reflns_limit_h_max 31
_diffrn_reflns_limit_h_min -31
_diffrn_reflns_limit_k_max 31
_diffrn_reflns_limit_k_min -30
_diffrn_reflns_limit_l_max 27
_diffrn_reflns_limit_l_min -27
_diffrn_reflns_number 101417
_diffrn_reflns_theta_full 27.88
_diffrn_reflns_theta_max 27.88
_diffrn_reflns_theta_min 1.23
_exptl_absorpt_coefficient_mu 0.274
_exptl_absorpt_correction_T_max 0.9731
_exptl_absorpt_correction_T_min 0.9653
_exptl_absorpt_correction_type multi-scan
_exptl_absorpt_process_details SADABS
_exptl_crystal_colour yellow
_exptl_crystal_density_diffrn 1.207
_exptl_crystal_density_meas 0
_exptl_crystal_density_method 'not measured'
_exptl_crystal_description block
_exptl_crystal_F_000 4464
_exptl_crystal_size_max 0.13
_exptl_crystal_size_mid 0.13
_exptl_crystal_size_min 0.10
_refine_diff_density_max 0.380
_refine_diff_density_min -0.438
_refine_diff_density_rms 0.072
_refine_ls_extinction_method none
_refine_ls_goodness_of_fit_ref 1.009
_refine_ls_hydrogen_treatment constr
_refine_ls_matrix_type full
_refine_ls_number_parameters 679
_refine_ls_number_reflns 13455
_refine_ls_number_restraints 0
_refine_ls_restrained_S_all 1.009
_refine_ls_R_factor_all 0.0893
_refine_ls_R_factor_gt 0.0415
_refine_ls_shift/su_max 0.002
_refine_ls_shift/su_mean 0.000
_refine_ls_structure_factor_coef Fsqd
_refine_ls_weighting_details 'calc w=1/[\s^2^(Fo^2^)+(0.0337P)^2^+8.1794P] where P=(Fo^2^+2Fc^2^)/3'
_refine_ls_weighting_scheme calc
_refine_ls_wR_factor_gt 0.0821
_refine_ls_wR_factor_ref 0.0974
_reflns_number_gt 8421
_reflns_number_total 13455
_reflns_threshold_expression >2sigma(I)
_cod_data_source_file ic9010828_si_002_08.cif
_cod_data_source_block jfig163
_cod_depositor_comments
;
The following automatic conversions were performed:
'_symmetry_cell_setting' value 'Monoclinic' changed to 'monoclinic'
according to '/home/saulius/struct/CIF-dictionaries/cif_core.dic'
dictionary named 'cif_core.dic' version 2.4.1 from
2010-06-29.

'_exptl_absorpt_correction_type' value 'Multi-scan' changed
to 'multi-scan' according to
'/home/saulius/struct/CIF-dictionaries/cif_core.dic' dictionary named
'cif_core.dic' version 2.4.1 from 2010-06-29.

Automatic conversion script
Id: cif_fix_enum 1527 2010-12-29 10:47:43Z saulius 
;
_cod_database_code 4303090

loop_
_symmetry_equiv_pos_as_xyz
'x, y, z'
'-x, y, -z+1/2'
'x+1/2, y+1/2, z'
'-x+1/2, y+1/2, -z+1/2'
'-x, -y, -z'
'x, -y, z-1/2'
'-x+1/2, -y+1/2, -z'
'x+1/2, -y+1/2, z-1/2'

loop_
_atom_site_label
_atom_site_type_symbol
_atom_site_fract_x
_atom_site_fract_y
_atom_site_fract_z
_atom_site_U_iso_or_equiv
_atom_site_adp_type
_atom_site_occupancy
_atom_site_symmetry_multiplicity
_atom_site_calc_flag
_atom_site_refinement_flags
_atom_site_disorder_assembly
_atom_site_disorder_group
Mo1 Mo 1.0000 0.561369(12) 0.7500 0.01364(8) Uani 1 2 d S . .
O1 O 1.12222(8) 0.56294(8) 0.86629(9) 0.0320(4) Uani 1 1 d . . .
N1 N 1.0000 0.42561(11) 0.7500 0.0156(6) Uani 1 2 d S . .
C1 C 1.0000 0.47433(14) 0.7500 0.0150(7) Uani 1 2 d S . .
Mo2 Mo 0.5000 0.563584(12) 0.7500 0.01383(8) Uani 1 2 d S . .
O2 O 1.05809(8) 0.55598(8) 0.63412(9) 0.0271(4) Uani 1 1 d . . .
N2 N 1.0000 0.69751(11) 0.7500 0.0184(7) Uani 1 2 d S . .
C2 C 1.0000 0.64861(15) 0.7500 0.0177(8) Uani 1 2 d S . .
N3 N 0.36336(8) 0.56592(8) 0.74436(9) 0.0163(4) Uani 1 1 d . . .
C3 C 1.03770(11) 0.55890(10) 0.67608(12) 0.0191(5) Uani 1 1 d . . .
C4 C 1.07892(11) 0.56227(10) 0.82395(12) 0.0201(5) Uani 1 1 d . . .
C5 C 0.41217(10) 0.56482(10) 0.74608(11) 0.0147(5) Uani 1 1 d . . .
O6 O 0.47638(8) 0.47218(7) 0.63574(9) 0.0279(4) Uani 1 1 d . . .
C6 C 0.52069(11) 0.62106(11) 0.82607(13) 0.0199(6) Uani 1 1 d . . .
C7 C 0.48421(10) 0.50467(10) 0.67705(13) 0.0178(5) Uani 1 1 d . . .
O8 O 0.53373(9) 0.65084(8) 0.87051(9) 0.0322(5) Uani 1 1 d . . .
C12 C 1.06192(11) 0.39119(10) 0.63320(12) 0.0179(5) Uani 1 1 d . . .
C16 C 0.93962(11) 0.75138(10) 0.62941(12) 0.0180(5) Uani 1 1 d . . .
C18 C 0.33156(11) 0.43533(10) 0.80892(12) 0.0206(5) Uani 1 1 d . . .
H18 H 0.3012 0.4554 0.7727 0.025 Uiso 1 1 calc R . .
C20 C 1.0000 0.25317(14) 0.7500 0.0203(8) Uani 1 2 d S . .
H20 H 1.0000 0.2136 0.7500 0.024 Uiso 1 2 calc SR . .
C21 C 0.23430(10) 0.55624(10) 0.79936(12) 0.0178(5) Uani 1 1 d . . .
H21 H 0.2240 0.5462 0.8376 0.021 Uiso 1 1 calc R . .
C23 C 0.27897(10) 0.60078(10) 0.62476(12) 0.0172(5) Uani 1 1 d . . .
C25 C 0.88111(11) 0.73602(10) 0.61623(12) 0.0218(6) Uani 1 1 d . . .
C27 C 0.35716(11) 0.47623(10) 0.86550(12) 0.0186(5) Uani 1 1 d . . .
C29 C 0.40626(11) 0.54930(11) 0.97049(13) 0.0252(6) Uani 1 1 d . . .
H29 H 0.4235 0.5738 1.0065 0.030 Uiso 1 1 calc R . .
C31 C 0.30526(10) 0.56822(10) 0.74365(12) 0.0155(5) Uani 1 1 d . . .
C33 C 0.33892(10) 0.53237(10) 0.86161(12) 0.0172(5) Uani 1 1 d . . .
C35 C 1.00336(10) 0.33958(10) 0.69333(12) 0.0160(5) Uani 1 1 d . . .
C37 C 0.97071(11) 0.84148(10) 0.69262(13) 0.0205(6) Uani 1 1 d . . .
H37 H 0.9506 0.8618 0.6537 0.025 Uiso 1 1 calc R . .
C39 C 1.0000 0.86982(15) 0.7500 0.0205(8) Uani 1 2 d S . .
H39 H 1.0000 0.9094 0.7500 0.025 Uiso 1 2 calc SR . .
C40 C 0.29214(10) 0.55235(9) 0.80087(12) 0.0162(5) Uani 1 1 d . . .
C42 C 0.20502(11) 0.58899(10) 0.68624(12) 0.0187(5) Uani 1 1 d . . .
H42 H 0.1750 0.6010 0.6477 0.022 Uiso 1 1 calc R . .
C44 C 1.14735(11) 0.43672(11) 0.71881(13) 0.0265(6) Uani 1 1 d . . .
H44A H 1.1603 0.4557 0.6849 0.040 Uiso 1 1 calc R . .
H44B H 1.1812 0.4292 0.7579 0.040 Uiso 1 1 calc R . .
H44C H 1.1196 0.4606 0.7315 0.040 Uiso 1 1 calc R . .
C46 C 1.00703(11) 0.37144(9) 0.63393(11) 0.0151(5) Uani 1 1 d . . .
C48 C 1.06430(11) 0.42066(10) 0.57734(12) 0.0212(6) Uani 1 1 d . . .
H48 H 1.1009 0.4343 0.5758 0.025 Uiso 1 1 calc R . .
C50 C 0.95596(11) 0.38149(10) 0.58069(12) 0.0190(5) Uani 1 1 d . . .
C52 C 0.28171(11) 0.55858(11) 0.58012(12) 0.0216(6) Uani 1 1 d . . .
C54 C 0.36377(11) 0.56953(11) 0.91405(12) 0.0218(6) Uani 1 1 d . . .
C56 C 1.01456(12) 0.43034(10) 0.52436(12) 0.0231(6) Uani 1 1 d . . .
H56 H 1.0172 0.4501 0.4865 0.028 Uiso 1 1 calc R . .
C58 C 1.0000 0.75571(14) 0.7500 0.0168(8) Uani 1 2 d S . .
C59 C 0.29305(11) 0.65606(10) 0.61479(12) 0.0199(6) Uani 1 1 d . . .
C61 C 1.00339(11) 0.28174(10) 0.69474(12) 0.0194(6) Uani 1 1 d . . .
H61 H 1.0058 0.2615 0.6572 0.023 Uiso 1 1 calc R . .
C63 C 0.26249(10) 0.58604(10) 0.68548(12) 0.0155(5) Uani 1 1 d . . .
C65 C 0.97108(12) 0.73611(10) 0.58602(13) 0.0236(6) Uani 1 1 d . . .
C67 C 0.39951(11) 0.45846(11) 0.92293(13) 0.0228(6) Uani 1 1 d . . .
H67 H 0.4121 0.4207 0.9264 0.027 Uiso 1 1 calc R . .
C69 C 1.11747(11) 0.38150(10) 0.69066(12) 0.0199(6) Uani 1 1 d . . .
H69 H 1.1064 0.3622 0.7268 0.024 Uiso 1 1 calc R . .
C71 C 0.34676(12) 0.63112(11) 0.90906(13) 0.0277(6) Uani 1 1 d . . .
H71 H 0.3097 0.6352 0.8711 0.033 Uiso 1 1 calc R . .
C73 C 0.96084(12) 0.41131(10) 0.52630(13) 0.0225(6) Uani 1 1 d . . .
H73 H 0.9267 0.4187 0.4899 0.027 Uiso 1 1 calc R . .
C75 C 0.85458(12) 0.70353(11) 0.56021(13) 0.0280(6) Uani 1 1 d . . .
H75 H 0.8149 0.6924 0.5508 0.034 Uiso 1 1 calc R . .
C77 C 0.31046(12) 0.66831(11) 0.55955(13) 0.0261(6) Uani 1 1 d . . .
H77 H 0.3205 0.7055 0.5522 0.031 Uiso 1 1 calc R . .
C79 C 0.97013(11) 0.78367(10) 0.69096(12) 0.0178(5) Uani 1 1 d . . .
C81 C 0.42364(12) 0.49426(11) 0.97491(13) 0.0258(6) Uani 1 1 d . . .
H81 H 0.4523 0.4811 1.0140 0.031 Uiso 1 1 calc R . .
C83 C 0.89628(11) 0.36280(11) 0.58342(13) 0.0251(6) Uani 1 1 d . . .
H83 H 0.9030 0.3319 0.6166 0.030 Uiso 1 1 calc R . .
C85 C 0.29887(12) 0.57294(11) 0.52520(13) 0.0287(7) Uani 1 1 d . . .
H85 H 0.3006 0.5450 0.4941 0.034 Uiso 1 1 calc R . .
C87 C 0.29144(12) 0.70224(11) 0.66332(14) 0.0271(6) Uani 1 1 d . . .
H87 H 0.2751 0.6863 0.6974 0.033 Uiso 1 1 calc R . .
C89 C 0.94278(13) 0.70359(11) 0.53075(14) 0.0309(7) Uani 1 1 d . . .
H89 H 0.9633 0.6924 0.5012 0.037 Uiso 1 1 calc R . .
C90 C 1.0000 0.36751(13) 0.7500 0.0135(7) Uani 1 2 d S . .
C91 C 0.19127(11) 0.57452(10) 0.74305(12) 0.0197(6) Uani 1 1 d . . .
H91 H 0.1519 0.5772 0.7432 0.024 Uiso 1 1 calc R . .
C93 C 1.07434(13) 0.70134(12) 0.62036(15) 0.0369(7) Uani 1 1 d . . .
H93A H 1.0692 0.6851 0.6606 0.055 Uiso 1 1 calc R . .
H93B H 1.1152 0.7126 0.6294 0.055 Uiso 1 1 calc R . .
H93C H 1.0640 0.6736 0.5846 0.055 Uiso 1 1 calc R . .
C95 C 0.26785(13) 0.49792(11) 0.59068(14) 0.0291(7) Uani 1 1 d . . .
H95 H 0.2560 0.4961 0.6318 0.035 Uiso 1 1 calc R . .
C97 C 0.88539(13) 0.68742(11) 0.51848(13) 0.0304(6) Uani 1 1 d . . .
H97 H 0.8669 0.6649 0.4808 0.037 Uiso 1 1 calc R . .
C99 C 0.85619(12) 0.34056(13) 0.51787(15) 0.0366(7) Uani 1 1 d . . .
H99A H 0.8199 0.3269 0.5240 0.055 Uiso 1 1 calc R . .
H99B H 0.8757 0.3100 0.5026 0.055 Uiso 1 1 calc R . .
H99C H 0.8471 0.3705 0.4847 0.055 Uiso 1 1 calc R . .
C101 C 0.37885(13) 0.41407(12) 0.78047(14) 0.0309(7) Uani 1 1 d . . .
H10A H 0.3962 0.4457 0.7641 0.046 Uiso 1 1 calc R . .
H10B H 0.3613 0.3883 0.7438 0.046 Uiso 1 1 calc R . .
H10C H 0.4093 0.3947 0.8154 0.046 Uiso 1 1 calc R . .
C103 C 0.31327(12) 0.62699(12) 0.51546(13) 0.0302(7) Uani 1 1 d . . .
H103 H 0.3253 0.6360 0.4780 0.036 Uiso 1 1 calc R . .
C105 C 1.15983(12) 0.34391(11) 0.67023(13) 0.0296(7) Uani 1 1 d . . .
H10D H 1.1400 0.3092 0.6516 0.044 Uiso 1 1 calc R . .
H10E H 1.1935 0.3355 0.7092 0.044 Uiso 1 1 calc R . .
H10F H 1.1732 0.3629 0.6367 0.044 Uiso 1 1 calc R . .
C107 C 1.03473(12) 0.75216(11) 0.59944(14) 0.0291(7) Uani 1 1 d . . .
H107 H 1.0454 0.7790 0.6375 0.035 Uiso 1 1 calc R . .
C109 C 0.84579(12) 0.75292(11) 0.66166(14) 0.0282(6) Uani 1 1 d . . .
H109 H 0.8718 0.7759 0.6986 0.034 Uiso 1 1 calc R . .
C111 C 0.30214(12) 0.38574(12) 0.83110(14) 0.0317(7) Uani 1 1 d . . .
H11A H 0.3315 0.3648 0.8656 0.047 Uiso 1 1 calc R . .
H11B H 0.2844 0.3614 0.7930 0.047 Uiso 1 1 calc R . .
H11C H 0.2717 0.3994 0.8490 0.047 Uiso 1 1 calc R . .
C113 C 0.79363(14) 0.78872(13) 0.62464(16) 0.0447(9) Uani 1 1 d . . .
H11D H 0.7672 0.7671 0.5883 0.067 Uiso 1 1 calc R . .
H11E H 0.8073 0.8217 0.6065 0.067 Uiso 1 1 calc R . .
H11F H 0.7727 0.8005 0.6553 0.067 Uiso 1 1 calc R . .
C116 C 0.25209(14) 0.75030(12) 0.62863(16) 0.0428(8) Uani 1 1 d . . .
H11G H 0.2690 0.7684 0.5974 0.064 Uiso 1 1 calc R . .
H11H H 0.2489 0.7775 0.6618 0.064 Uiso 1 1 calc R . .
H11I H 0.2131 0.7359 0.6044 0.064 Uiso 1 1 calc R . .
C118 C 0.33534(16) 0.65330(13) 0.97090(16) 0.0464(9) Uani 1 1 d . . .
H11J H 0.3050 0.6307 0.9804 0.070 Uiso 1 1 calc R . .
H11K H 0.3222 0.6921 0.9636 0.070 Uiso 1 1 calc R . .
H11L H 0.3715 0.6514 1.0086 0.070 Uiso 1 1 calc R . .
C120 C 0.35333(13) 0.72344(12) 0.69925(15) 0.0395(8) Uani 1 1 d . . .
H12A H 0.3776 0.6925 0.7229 0.059 Uiso 1 1 calc R . .
H12B H 0.3516 0.7525 0.7311 0.059 Uiso 1 1 calc R . .
H12C H 0.3704 0.7389 0.6667 0.059 Uiso 1 1 calc R . .
C122 C 1.04502(14) 0.78150(13) 0.53983(16) 0.0434(8) Uani 1 1 d . . .
H12D H 1.0343 0.7564 0.5014 0.065 Uiso 1 1 calc R . .
H12E H 1.0864 0.7916 0.5508 0.065 Uiso 1 1 calc R . .
H12F H 1.0210 0.8153 0.5291 0.065 Uiso 1 1 calc R . .
C124 C 0.86592(13) 0.41023(14) 0.60819(16) 0.0464(9) Uani 1 1 d . . .
H12G H 0.8589 0.4414 0.5768 0.070 Uiso 1 1 calc R . .
H12H H 0.8909 0.4226 0.6520 0.070 Uiso 1 1 calc R . .
H12I H 0.8285 0.3969 0.6116 0.070 Uiso 1 1 calc R . .
C127 C 0.82616(14) 0.70208(13) 0.69260(15) 0.0415(8) Uani 1 1 d . . .
H12J H 0.7999 0.6792 0.6574 0.062 Uiso 1 1 calc R . .
H12K H 0.8056 0.7144 0.7233 0.062 Uiso 1 1 calc R . .
H12L H 0.8605 0.6800 0.7169 0.062 Uiso 1 1 calc R . .
C129 C 0.39377(16) 0.66627(13) 0.89319(18) 0.0513(9) Uani 1 1 d . . .
H12M H 0.4308 0.6627 0.9294 0.077 Uiso 1 1 calc R . .
H12N H 0.3816 0.7055 0.8884 0.077 Uiso 1 1 calc R . .
H12O H 0.3990 0.6531 0.8516 0.077 Uiso 1 1 calc R . .
C131 C 0.32175(15) 0.46146(12) 0.60177(17) 0.0462(9) Uani 1 1 d . . .
H13A H 0.3128 0.4234 0.6122 0.069 Uiso 1 1 calc R . .
H13B H 0.3539 0.4764 0.6388 0.069 Uiso 1 1 calc R . .
H13C H 0.3334 0.4611 0.5614 0.069 Uiso 1 1 calc R . .
C132 C 0.21730(15) 0.47533(14) 0.53334(17) 0.0524(9) Uani 1 1 d . . .
H13D H 0.2272 0.4778 0.4920 0.079 Uiso 1 1 calc R . .
H13E H 0.1820 0.4973 0.5291 0.079 Uiso 1 1 calc R . .
H13F H 0.2102 0.4363 0.5420 0.079 Uiso 1 1 calc R . .

loop_
_atom_site_aniso_label
_atom_site_aniso_U_11
_atom_site_aniso_U_22
_atom_site_aniso_U_33
_atom_site_aniso_U_23
_atom_site_aniso_U_13
_atom_site_aniso_U_12
Mo1 0.01386(16) 0.01118(15) 0.01597(16) 0.000 0.00481(12) 0.000
O1 0.0222(11) 0.0434(12) 0.0271(11) 0.0015(10) 0.0031(9) -0.0016(10)
N1 0.0172(15) 0.0160(17) 0.0134(15) 0.000 0.0045(12) 0.000
C1 0.0112(17) 0.0187(19) 0.0147(18) 0.000 0.0034(14) 0.000
Mo2 0.01039(15) 0.01412(16) 0.01704(16) 0.000 0.00441(12) 0.000
O2 0.0238(10) 0.0377(12) 0.0207(10) 0.0002(9) 0.0084(8) 0.0017(9)
N2 0.0229(17) 0.0139(17) 0.0203(16) 0.000 0.0096(13) 0.000
C2 0.0150(18) 0.023(2) 0.0146(18) 0.000 0.0035(15) 0.000
N3 0.0140(11) 0.0198(11) 0.0153(10) -0.0002(9) 0.0046(8) -0.0001(9)
C3 0.0177(13) 0.0168(13) 0.0192(13) 0.0008(11) 0.0006(11) -0.0012(11)
C4 0.0220(14) 0.0169(13) 0.0233(14) 0.0006(11) 0.0100(12) -0.0007(12)
C5 0.0168(13) 0.0139(12) 0.0127(12) 0.0002(10) 0.0038(10) 0.0001(10)
O6 0.0384(12) 0.0207(10) 0.0208(10) -0.0032(8) 0.0037(9) -0.0003(9)
C6 0.0155(13) 0.0195(14) 0.0257(15) 0.0016(12) 0.0078(11) 0.0013(11)
C7 0.0122(13) 0.0195(14) 0.0214(14) 0.0056(11) 0.0051(11) 0.0027(10)
O8 0.0405(13) 0.0247(11) 0.0302(12) -0.0076(9) 0.0094(10) -0.0017(9)
C12 0.0210(14) 0.0140(12) 0.0187(13) -0.0040(10) 0.0062(11) 0.0011(10)
C16 0.0229(14) 0.0106(12) 0.0190(13) 0.0009(10) 0.0044(11) 0.0006(10)
C18 0.0215(13) 0.0186(13) 0.0199(13) 0.0034(11) 0.0039(11) 0.0011(11)
C20 0.025(2) 0.0091(18) 0.024(2) 0.000 0.0038(17) 0.000
C21 0.0168(13) 0.0222(14) 0.0160(13) 0.0002(11) 0.0076(10) -0.0017(11)
C23 0.0119(12) 0.0239(14) 0.0152(13) 0.0034(10) 0.0034(10) 0.0015(10)
C25 0.0258(15) 0.0195(14) 0.0206(14) 0.0011(11) 0.0078(12) 0.0013(11)
C27 0.0151(13) 0.0220(14) 0.0210(14) 0.0009(11) 0.0091(11) 0.0003(10)
C29 0.0215(14) 0.0330(16) 0.0194(14) -0.0069(11) 0.0041(11) -0.0034(12)
C31 0.0119(12) 0.0164(13) 0.0193(13) -0.0031(10) 0.0067(10) 0.0003(10)
C33 0.0146(13) 0.0236(14) 0.0156(13) 0.0023(10) 0.0078(10) 0.0004(10)
C35 0.0127(12) 0.0135(12) 0.0203(14) 0.0005(10) 0.0031(10) 0.0004(10)
C37 0.0230(14) 0.0169(13) 0.0238(14) 0.0034(11) 0.0102(12) 0.0011(11)
C39 0.025(2) 0.0138(19) 0.027(2) 0.000 0.0141(18) 0.000
C40 0.0164(13) 0.0132(13) 0.0196(13) -0.0043(10) 0.0063(10) -0.0015(10)
C42 0.0153(13) 0.0226(14) 0.0172(13) -0.0020(11) 0.0035(11) 0.0014(11)
C44 0.0209(14) 0.0275(15) 0.0276(15) -0.0049(13) 0.0027(12) -0.0028(12)
C46 0.0191(13) 0.0124(12) 0.0151(13) -0.0033(10) 0.0072(10) 0.0009(10)
C48 0.0213(14) 0.0205(14) 0.0241(14) -0.0007(11) 0.0106(12) -0.0046(11)
C50 0.0206(14) 0.0188(13) 0.0173(13) -0.0001(11) 0.0057(11) 0.0029(11)
C52 0.0201(13) 0.0245(14) 0.0200(13) -0.0014(11) 0.0059(11) 0.0007(12)
C54 0.0207(14) 0.0258(15) 0.0193(13) -0.0002(11) 0.0070(11) 0.0003(11)
C56 0.0329(16) 0.0177(14) 0.0190(13) 0.0027(11) 0.0086(12) 0.0012(12)
C58 0.019(2) 0.0131(18) 0.021(2) 0.000 0.0112(16) 0.000
C59 0.0159(13) 0.0219(14) 0.0211(14) 0.0017(11) 0.0046(11) -0.0003(11)
C61 0.0217(14) 0.0162(13) 0.0187(14) -0.0035(10) 0.0040(11) 0.0014(11)
C63 0.0152(13) 0.0134(12) 0.0180(13) -0.0031(10) 0.0054(10) 0.0001(10)
C65 0.0265(15) 0.0186(14) 0.0257(15) -0.0026(11) 0.0081(12) -0.0001(11)
C67 0.0191(14) 0.0260(14) 0.0247(15) 0.0066(12) 0.0086(12) 0.0042(11)
C69 0.0179(13) 0.0197(14) 0.0218(14) -0.0011(11) 0.0056(11) -0.0009(11)
C71 0.0290(16) 0.0293(16) 0.0215(15) -0.0041(12) 0.0030(12) 0.0008(12)
C73 0.0227(14) 0.0227(14) 0.0182(14) 0.0016(11) 0.0010(11) 0.0033(11)
C75 0.0231(15) 0.0268(15) 0.0314(16) -0.0022(12) 0.0047(13) -0.0026(12)
C77 0.0265(15) 0.0268(15) 0.0256(15) 0.0058(12) 0.0091(12) -0.0023(12)
C79 0.0161(13) 0.0170(13) 0.0229(14) 0.0004(11) 0.0096(11) -0.0002(11)
C81 0.0202(14) 0.0379(17) 0.0170(14) 0.0036(12) 0.0026(11) 0.0043(12)
C83 0.0188(14) 0.0335(16) 0.0210(14) 0.0068(12) 0.0035(11) 0.0032(12)
C85 0.0339(16) 0.0328(17) 0.0237(15) -0.0019(12) 0.0152(13) 0.0008(13)
C87 0.0324(16) 0.0215(15) 0.0305(16) -0.0019(12) 0.0145(13) -0.0041(12)
C89 0.0380(18) 0.0312(16) 0.0275(16) -0.0067(13) 0.0159(14) 0.0005(13)
C90 0.0127(18) 0.0104(17) 0.0165(19) 0.000 0.0033(15) 0.000
C91 0.0131(13) 0.0232(14) 0.0244(14) -0.0044(11) 0.0081(11) 0.0006(10)
C93 0.0277(17) 0.048(2) 0.0382(18) 0.0044(15) 0.0149(14) 0.0043(14)
C95 0.0407(18) 0.0232(15) 0.0267(16) -0.0039(12) 0.0154(14) -0.0014(13)
C97 0.0381(17) 0.0258(15) 0.0230(15) -0.0092(12) 0.0033(13) -0.0050(14)
C99 0.0246(16) 0.0466(19) 0.0386(18) -0.0131(15) 0.0100(14) -0.0073(14)
C101 0.0366(18) 0.0261(15) 0.0334(17) -0.0079(13) 0.0159(14) -0.0024(13)
C103 0.0345(17) 0.0388(17) 0.0213(15) 0.0039(13) 0.0147(13) -0.0020(14)
C105 0.0268(16) 0.0310(16) 0.0268(16) -0.0006(13) 0.0024(13) 0.0057(13)
C107 0.0273(16) 0.0305(16) 0.0336(17) -0.0077(13) 0.0156(13) -0.0010(13)
C109 0.0255(16) 0.0300(16) 0.0318(16) -0.0061(13) 0.0130(13) -0.0063(12)
C111 0.0263(16) 0.0356(17) 0.0297(16) 0.0052(13) 0.0040(13) -0.0057(13)
C113 0.047(2) 0.0413(19) 0.057(2) 0.0051(16) 0.0316(18) 0.0139(16)
C116 0.038(2) 0.0332(18) 0.056(2) -0.0075(16) 0.0134(17) 0.0073(15)
C118 0.066(2) 0.0363(19) 0.044(2) -0.0033(15) 0.0269(19) 0.0129(17)
C120 0.0389(19) 0.0326(18) 0.0403(19) -0.0103(14) 0.0026(15) -0.0032(14)
C122 0.0378(19) 0.0385(19) 0.059(2) 0.0114(16) 0.0218(17) 0.0009(15)
C124 0.0240(17) 0.072(2) 0.046(2) -0.0249(18) 0.0142(15) -0.0013(16)
C127 0.043(2) 0.046(2) 0.0418(19) 0.0058(15) 0.0219(17) -0.0037(16)
C129 0.066(3) 0.0290(18) 0.067(3) 0.0000(17) 0.033(2) -0.0023(17)
C131 0.050(2) 0.0259(17) 0.063(2) -0.0027(16) 0.0170(19) 0.0033(15)
C132 0.047(2) 0.043(2) 0.058(2) 0.0041(17) 0.0038(18) -0.0163(17)

loop_
_atom_type_symbol
_atom_type_description
_atom_type_scat_dispersion_real
_atom_type_scat_dispersion_imag
_atom_type_scat_source
C C 0.0033 0.0016 'International Tables Vol C Tables 4.2.6.8 and 6.1.1.4'
H H 0.0000 0.0000 'International Tables Vol C Tables 4.2.6.8 and 6.1.1.4'
N N 0.0061 0.0033 'International Tables Vol C Tables 4.2.6.8 and 6.1.1.4'
O O 0.0106 0.0060 'International Tables Vol C Tables 4.2.6.8 and 6.1.1.4'
Mo Mo -1.6832 0.6857 'International Tables Vol C Tables 4.2.6.8 and 6.1.1.4'

loop_
_geom_angle_atom_site_label_1
_geom_angle_atom_site_label_2
_geom_angle_atom_site_label_3
_geom_angle
_geom_angle_site_symmetry_1
_geom_angle_site_symmetry_3
_geom_angle_publ_flag
C3 Mo1 C3 176.67(14) . 2_756 ?
C3 Mo1 C4 86.68(9) . 2_756 ?
C3 Mo1 C4 93.36(10) 2_756 2_756 ?
C3 Mo1 C4 93.35(10) . . ?
C3 Mo1 C4 86.68(9) 2_756 . ?
C4 Mo1 C4 178.79(14) 2_756 . ?
C3 Mo1 C1 88.34(7) . . ?
C3 Mo1 C1 88.33(7) 2_756 . ?
C4 Mo1 C1 90.60(7) 2_756 . ?
C4 Mo1 C1 90.61(7) . . ?
C3 Mo1 C2 91.66(7) . . ?
C3 Mo1 C2 91.67(7) 2_756 . ?
C4 Mo1 C2 89.40(7) 2_756 . ?
C4 Mo1 C2 89.39(7) . . ?
C1 Mo1 C2 180.000(2) . . ?
C1 N1 C90 180.000(2) . . ?
N1 C1 Mo1 180.0 . . ?
C7 Mo2 C7 92.32(13) . 2_656 ?
C7 Mo2 C6 85.91(9) . 2_656 ?
C7 Mo2 C6 176.67(10) 2_656 2_656 ?
C7 Mo2 C6 176.67(10) . . ?
C7 Mo2 C6 85.91(9) 2_656 . ?
C6 Mo2 C6 95.99(14) 2_656 . ?
C7 Mo2 C5 89.15(9) . 2_656 ?
C7 Mo2 C5 91.97(9) 2_656 2_656 ?
C6 Mo2 C5 90.83(9) 2_656 2_656 ?
C6 Mo2 C5 88.09(9) . 2_656 ?
C7 Mo2 C5 91.98(9) . . ?
C7 Mo2 C5 89.15(9) 2_656 . ?
C6 Mo2 C5 88.09(9) 2_656 . ?
C6 Mo2 C5 90.82(9) . . ?
C5 Mo2 C5 178.37(13) 2_656 . ?
C2 N2 C58 180.000(2) . . ?
N2 C2 Mo1 180.000(2) . . ?
C5 N3 C31 178.5(3) . . ?
O2 C3 Mo1 178.0(2) . . ?
O1 C4 Mo1 178.3(2) . . ?
N3 C5 Mo2 179.3(2) . . ?
O8 C6 Mo2 176.4(2) . . ?
O6 C7 Mo2 178.4(2) . . ?
C48 C12 C46 117.9(2) . . ?
C48 C12 C69 119.9(2) . . ?
C46 C12 C69 122.2(2) . . ?
C25 C16 C65 121.0(2) . . ?
C25 C16 C79 119.9(2) . . ?
C65 C16 C79 119.1(2) . . ?
C27 C18 C111 111.8(2) . . ?
C27 C18 C101 110.9(2) . . ?
C111 C18 C101 109.5(2) . . ?
C61 C20 C61 120.5(3) . 2_756 ?
C91 C21 C40 121.1(2) . . ?
C59 C23 C52 121.1(2) . . ?
C59 C23 C63 119.6(2) . . ?
C52 C23 C63 119.3(2) . . ?
C75 C25 C16 118.7(2) . . ?
C75 C25 C109 119.2(2) . . ?
C16 C25 C109 122.1(2) . . ?
C67 C27 C33 118.3(2) . . ?
C67 C27 C18 119.8(2) . . ?
C33 C27 C18 121.9(2) . . ?
C81 C29 C54 121.1(2) . . ?
N3 C31 C40 118.6(2) . . ?
N3 C31 C63 118.6(2) . . ?
C40 C31 C63 122.8(2) . . ?
C54 C33 C27 120.8(2) . . ?
C54 C33 C40 119.7(2) . . ?
C27 C33 C40 119.4(2) . . ?
C61 C35 C90 117.4(2) . . ?
C61 C35 C46 121.9(2) . . ?
C90 C35 C46 120.7(2) . . ?
C39 C37 C79 120.9(3) . . ?
C37 C39 C37 120.9(3) . 2_756 ?
C21 C40 C31 117.4(2) . . ?
C21 C40 C33 121.3(2) . . ?
C31 C40 C33 121.2(2) . . ?
C91 C42 C63 120.4(2) . . ?
C50 C46 C12 121.4(2) . . ?
C50 C46 C35 119.7(2) . . ?
C12 C46 C35 118.9(2) . . ?
C56 C48 C12 121.3(2) . . ?
C73 C50 C46 118.2(2) . . ?
C73 C50 C83 120.6(2) . . ?
C46 C50 C83 121.1(2) . . ?
C85 C52 C23 118.3(2) . . ?
C85 C52 C95 119.6(2) . . ?
C23 C52 C95 122.1(2) . . ?
C29 C54 C33 118.3(2) . . ?
C29 C54 C71 120.3(2) . . ?
C33 C54 C71 121.4(2) . . ?
C48 C56 C73 120.0(2) . . ?
N2 C58 C79 118.56(16) . 2_756 ?
N2 C58 C79 118.57(16) . . ?
C79 C58 C79 122.9(3) 2_756 . ?
C77 C59 C23 118.5(2) . . ?
C77 C59 C87 119.6(2) . . ?
C23 C59 C87 121.9(2) . . ?
C20 C61 C35 121.0(2) . . ?
C42 C63 C31 117.6(2) . . ?
C42 C63 C23 122.0(2) . . ?
C31 C63 C23 120.4(2) . . ?
C89 C65 C16 118.2(2) . . ?
C89 C65 C107 119.8(2) . . ?
C16 C65 C107 121.9(2) . . ?
C81 C67 C27 121.4(2) . . ?
C12 C69 C105 111.3(2) . . ?
C12 C69 C44 111.5(2) . . ?
C105 C69 C44 110.3(2) . . ?
C118 C71 C54 113.4(2) . . ?
C118 C71 C129 110.1(2) . . ?
C54 C71 C129 110.3(2) . . ?
C56 C73 C50 121.1(2) . . ?
C97 C75 C25 120.6(3) . . ?
C103 C77 C59 120.7(3) . . ?
C37 C79 C58 117.2(2) . . ?
C37 C79 C16 122.5(2) . . ?
C58 C79 C16 120.3(2) . . ?
C67 C81 C29 120.1(2) . . ?
C99 C83 C50 113.9(2) . . ?
C99 C83 C124 109.9(2) . . ?
C50 C83 C124 110.6(2) . . ?
C103 C85 C52 120.9(3) . . ?
C59 C87 C116 111.6(2) . . ?
C59 C87 C120 110.5(2) . . ?
C116 C87 C120 110.4(2) . . ?
C97 C89 C65 120.8(3) . . ?
N1 C90 C35 118.60(15) . . ?
N1 C90 C35 118.61(15) . 2_756 ?
C35 C90 C35 122.8(3) . 2_756 ?
C21 C91 C42 120.6(2) . . ?
C131 C95 C132 110.3(2) . . ?
C131 C95 C52 110.9(2) . . ?
C132 C95 C52 112.3(2) . . ?
C75 C97 C89 120.7(3) . . ?
C85 C103 C77 120.5(2) . . ?
C65 C107 C93 110.7(2) . . ?
C65 C107 C122 112.2(2) . . ?
C93 C107 C122 111.0(2) . . ?
C113 C109 C25 111.0(2) . . ?
C113 C109 C127 110.8(2) . . ?
C25 C109 C127 111.6(2) . . ?

loop_
_geom_bond_atom_site_label_1
_geom_bond_atom_site_label_2
_geom_bond_distance
_geom_bond_site_symmetry_2
_geom_bond_publ_flag
Mo1 C3 2.043(3) . ?
Mo1 C3 2.043(3) 2_756 ?
Mo1 C4 2.048(3) 2_756 ?
Mo1 C4 2.048(3) . ?
Mo1 C1 2.087(3) . ?
Mo1 C2 2.092(4) . ?
O1 C4 1.142(3) . ?
N1 C1 1.168(4) . ?
N1 C90 1.393(4) . ?
Mo2 C7 2.040(3) . ?
Mo2 C7 2.040(3) 2_656 ?
Mo2 C6 2.059(3) 2_656 ?
Mo2 C6 2.059(3) . ?
Mo2 C5 2.089(2) 2_656 ?
Mo2 C5 2.089(2) . ?
O2 C3 1.145(3) . ?
N2 C2 1.173(4) . ?
N2 C58 1.396(4) . ?
N3 C5 1.164(3) . ?
N3 C31 1.395(3) . ?
O6 C7 1.143(3) . ?
C6 O8 1.144(3) . ?
C12 C48 1.395(3) . ?
C12 C46 1.408(3) . ?
C12 C69 1.517(3) . ?
C16 C25 1.396(3) . ?
C16 C65 1.411(3) . ?
C16 C79 1.496(3) . ?
C18 C27 1.521(3) . ?
C18 C111 1.531(3) . ?
C18 C101 1.533(3) . ?
C20 C61 1.381(3) . ?
C20 C61 1.381(3) 2_756 ?
C21 C91 1.383(3) . ?
C21 C40 1.385(3) . ?
C23 C59 1.401(3) . ?
C23 C52 1.401(3) . ?
C23 C63 1.503(3) . ?
C25 C75 1.396(4) . ?
C25 C109 1.526(3) . ?
C27 C67 1.386(3) . ?
C27 C33 1.410(3) . ?
C29 C81 1.379(4) . ?
C29 C54 1.394(4) . ?
C31 C40 1.398(3) . ?
C31 C63 1.402(3) . ?
C33 C54 1.403(3) . ?
C33 C40 1.498(3) . ?
C35 C61 1.387(3) . ?
C35 C90 1.400(3) . ?
C35 C46 1.499(3) . ?
C37 C39 1.378(3) . ?
C37 C79 1.387(3) . ?
C39 C37 1.378(3) 2_756 ?
C42 C91 1.389(3) . ?
C42 C63 1.390(3) . ?
C44 C69 1.535(3) . ?
C46 C50 1.404(3) . ?
C48 C56 1.379(4) . ?
C50 C73 1.392(3) . ?
C50 C83 1.523(3) . ?
C52 C85 1.395(3) . ?
C52 C95 1.525(4) . ?
C54 C71 1.527(4) . ?
C56 C73 1.384(4) . ?
C58 C79 1.402(3) 2_756 ?
C58 C79 1.402(3) . ?
C59 C77 1.393(3) . ?
C59 C87 1.520(4) . ?
C65 C89 1.394(4) . ?
C65 C107 1.517(4) . ?
C67 C81 1.373(4) . ?
C69 C105 1.522(3) . ?
C71 C118 1.517(4) . ?
C71 C129 1.531(4) . ?
C75 C97 1.376(4) . ?
C77 C103 1.378(4) . ?
C83 C99 1.517(4) . ?
C83 C124 1.531(4) . ?
C85 C103 1.374(4) . ?
C87 C116 1.526(4) . ?
C87 C120 1.531(4) . ?
C89 C97 1.379(4) . ?
C90 C35 1.400(3) 2_756 ?
C93 C107 1.525(4) . ?
C95 C131 1.520(4) . ?
C95 C132 1.523(4) . ?
C107 C122 1.532(4) . ?
C109 C113 1.520(4) . ?
C109 C127 1.528(4) . ?
